data_1503734
loop_
_publ_author_name
'Zheng, Yongbiao'
'Shen, Yuemao'

_publ_section_title
;
 Clavicorolides A and B, sesquiterpenoids from the fermentation products
 of edible fungus Clavicorona pyxidata.
;
_journal_issue 1
_journal_name_full 'Organic letters'
_journal_page_first 109
_journal_page_last 112
_journal_paper_doi 10.1021/ol8024549
_journal_volume 11
_journal_year 2009
_chemical_absolute_configuration rm
_chemical_formula_sum 'C22 H24 Br O6'
_chemical_formula_weight 464.32
_chemical_name_systematic
; 
 ? 
;
_space_group_IT_number 19
_symmetry_cell_setting orthorhombic
_symmetry_space_group_name_Hall 'P 2ac 2ab'
_symmetry_space_group_name_H-M 'P 21 21 21'
_atom_sites_solution_hydrogens geom
_atom_sites_solution_primary direct
_atom_sites_solution_secondary difmap
_audit_creation_method SHELXL-97
_cell_angle_alpha 90.00
_cell_angle_beta 90.00
_cell_angle_gamma 90.00
_cell_formula_units_Z 4
_cell_length_a 7.6492(18)
_cell_length_b 11.685(3)
_cell_length_c 23.902(6)
_cell_measurement_temperature 293(2)
_cell_volume 2136.4(9)
_computing_cell_refinement 'SHELXTL-Plus (Sheldrick, 1990)'
_computing_data_collection 'SHELXTL-Plus (Sheldrick, 1990)'
_computing_data_reduction 'SHELXTL-Plus (Sheldrick, 1990)'
_computing_molecular_graphics 'SHELXTL V.5.0 (Sheldrick, 1997)'
_computing_publication_material 'SHELXL-97 (Sheldrick, 1997)'
_computing_structure_refinement 'SHELXL-97 (Sheldrick, 1997)'
_computing_structure_solution 'SHELXS-97 (Sheldrick, 1990)'
_diffrn_ambient_temperature 293(2)
_diffrn_measured_fraction_theta_full 1.000
_diffrn_measured_fraction_theta_max 1.000
_diffrn_measurement_device_type 'Bruker Smart Apex CCD area detector'
_diffrn_measurement_method 'phi and omega scans'
_diffrn_radiation_monochromator graphite
_diffrn_radiation_source 'fine-focus sealed tube'
_diffrn_radiation_type MoK\a
_diffrn_radiation_wavelength 0.71073
_diffrn_reflns_av_R_equivalents 0.0622
_diffrn_reflns_av_sigmaI/netI 0.0736
_diffrn_reflns_limit_h_max 9
_diffrn_reflns_limit_h_min -8
_diffrn_reflns_limit_k_max 11
_diffrn_reflns_limit_k_min -13
_diffrn_reflns_limit_l_max 28
_diffrn_reflns_limit_l_min -28
_diffrn_reflns_number 10795
_diffrn_reflns_theta_full 25.00
_diffrn_reflns_theta_max 25.00
_diffrn_reflns_theta_min 1.70
_exptl_absorpt_coefficient_mu 1.959
_exptl_absorpt_correction_T_max 0.6954
_exptl_absorpt_correction_T_min 0.5079
_exptl_absorpt_correction_type multi-scan
_exptl_absorpt_process_details '(SADABS; Bruker, 2001)'
_exptl_crystal_colour colorless
_exptl_crystal_density_diffrn 1.444
_exptl_crystal_density_meas ?
_exptl_crystal_density_method 'not measured'
_exptl_crystal_description block
_exptl_crystal_F_000 956
_exptl_crystal_size_max 0.40
_exptl_crystal_size_mid 0.22
_exptl_crystal_size_min 0.20
_refine_diff_density_max 0.318
_refine_diff_density_min -0.322
_refine_diff_density_rms 0.056
_refine_ls_abs_structure_details 'Flack H D (1983), Acta Cryst. A39, 876-881'
_refine_ls_abs_structure_Flack 0.001(11)
_refine_ls_extinction_method none
_refine_ls_goodness_of_fit_ref 1.042
_refine_ls_hydrogen_treatment constr
_refine_ls_matrix_type full
_refine_ls_number_parameters 263
_refine_ls_number_reflns 3753
_refine_ls_number_restraints 0
_refine_ls_restrained_S_all 1.042
_refine_ls_R_factor_all 0.0821
_refine_ls_R_factor_gt 0.0498
_refine_ls_shift/su_max 0.001
_refine_ls_shift/su_mean 0.000
_refine_ls_structure_factor_coef Fsqd
_refine_ls_weighting_details 'calc w=1/[\s^2^(Fo^2^)+(0.0250P)^2^+0.0000P] where P=(Fo^2^+2Fc^2^)/3'
_refine_ls_weighting_scheme calc
_refine_ls_wR_factor_gt 0.0863
_refine_ls_wR_factor_ref 0.0929
_reflns_number_gt 2354
_reflns_number_total 3753
_reflns_threshold_expression >2sigma(I)
_cod_data_source_file ol8024549_si_002.cif
_cod_data_source_block clavicorolide_B_(2d)
_cod_depositor_comments
;
The following automatic conversions were performed:

'_symmetry_cell_setting' value 'Orthorhombic' changed to
'orthorhombic' according to
/home/saulius/struct/CIF-dictionaries/cif_core.dic dictionary named
'cif_core.dic' version 2.4.2 from 2011-04-26.

Automatic conversion script
Id: cif_fix_values 1715 2011-07-08 13:25:40Z adriana 

The following automatic conversions were performed:

'_exptl_crystal_density_meas' value 'not measured' was changed to '?'
- the value is perceived as not measured.

Automatic conversion script
Id: cif_fix_values 3008 2015-01-20 13:52:24Z robertas 
;
_cod_original_sg_symbol_H-M P2(1)2(1)2(1)
_cod_database_code 1503734

loop_
_symmetry_equiv_pos_as_xyz
'x, y, z'
'-x+1/2, -y, z+1/2'
'-x, y+1/2, -z+1/2'
'x+1/2, -y+1/2, -z'

loop_
_atom_site_label
_atom_site_type_symbol
_atom_site_fract_x
_atom_site_fract_y
_atom_site_fract_z
_atom_site_U_iso_or_equiv
_atom_site_adp_type
_atom_site_occupancy
_atom_site_symmetry_multiplicity
_atom_site_calc_flag
_atom_site_refinement_flags
Br Br 1.19125(7) 1.80488(6) 1.103568(19) 0.1019(2) Uani 1 1 d .
C6 C 1.2003(5) 1.6934(4) 0.76614(15) 0.0533(10) Uani 1 1 d .
H6A H 1.1540 1.6161 0.7603 0.064 Uiso 1 1 calc R
O4 O 1.1886(4) 1.7223(2) 0.82441(10) 0.0590(7) Uani 1 1 d .
C1' C 1.2080(5) 1.6808(4) 0.92009(16) 0.0533(10) Uani 1 1 d .
O3 O 1.3776(3) 1.6955(3) 0.75146(12) 0.0655(8) Uani 1 1 d .
C4' C 1.1951(7) 1.7523(5) 1.02838(18) 0.0724(14) Uani 1 1 d .
C12 C 1.3278(5) 1.7945(5) 0.60067(16) 0.0874(14) Uani 1 1 d .
H12A H 1.3636 1.8733 0.6064 0.105 Uiso 1 1 calc R
H12B H 1.4131 1.7570 0.5769 0.105 Uiso 1 1 calc R
C7' C 1.2184(5) 1.6397(4) 0.86193(18) 0.0550(11) Uani 1 1 d .
O1' O 1.2498(4) 1.5427(3) 0.84848(11) 0.0785(10) Uani 1 1 d .
C6' C 1.1790(6) 1.7932(4) 0.93231(17) 0.0772(13) Uani 1 1 d .
H6'A H 1.1627 1.8457 0.9035 0.093 Uiso 1 1 calc R
O1 O 1.3260(7) 1.9682(3) 0.81697(15) 0.1136(15) Uani 1 1 d .
C13 C 1.3113(5) 1.7315(4) 0.65719(16) 0.0655(12) Uani 1 1 d .
H13A H 1.3414 1.6510 0.6511 0.079 Uiso 1 1 calc R
C7 C 1.0939(5) 1.7776(3) 0.73265(16) 0.0500(10) Uani 1 1 d .
O2 O 1.0357(7) 1.9741(3) 0.82239(16) 0.1303(19) Uani 1 1 d .
C9 C 1.1182(5) 1.7379(3) 0.67216(16) 0.0549(11) Uani 1 1 d .
H9A H 1.0701 1.6604 0.6692 0.066 Uiso 1 1 calc R
C11 C 1.1480(6) 1.7893(5) 0.57464(18) 0.0729(13) Uani 1 1 d .
C10 C 1.0346(5) 1.8102(5) 0.62609(16) 0.0689(12) Uani 1 1 d .
H10A H 0.9151 1.7862 0.6193 0.083 Uiso 1 1 calc R
H10B H 1.0349 1.8906 0.6362 0.083 Uiso 1 1 calc R
C5' C 1.1738(7) 1.8288(5) 0.9864(2) 0.0878(15) Uani 1 1 d .
H5'A H 1.1556 1.9056 0.9946 0.105 Uiso 1 1 calc R
C3 C 1.4136(5) 1.7736(4) 0.70619(17) 0.0660(14) Uani 1 1 d .
H3A H 1.5385 1.7703 0.6972 0.079 Uiso 1 1 calc R
C4 C 1.1752(6) 1.8955(3) 0.73986(16) 0.0579(11) Uani 1 1 d .
H4A H 1.1187 1.9476 0.7133 0.070 Uiso 1 1 calc R
C2 C 1.3691(6) 1.8927(4) 0.72655(19) 0.0690(14) Uani 1 1 d .
O5 O 1.4026(5) 1.9788(3) 0.68639(13) 0.1054(12) Uani 1 1 d .
C2' C 1.2290(7) 1.6055(4) 0.9622(2) 0.0836(16) Uani 1 1 d .
H2'A H 1.2495 1.5289 0.9541 0.100 Uiso 1 1 calc R
C5 C 1.1652(11) 1.9487(4) 0.7972(2) 0.0944(19) Uani 1 1 d .
C8 C 0.9010(5) 1.7731(4) 0.7499(2) 0.0902(17) Uani 1 1 d .
H8A H 0.8571 1.6969 0.7447 0.135 Uiso 1 1 calc R
H8B H 0.8349 1.8253 0.7272 0.135 Uiso 1 1 calc R
H8C H 0.8901 1.7943 0.7886 0.135 Uiso 1 1 calc R
C1 C 1.4567(8) 1.9202(5) 0.7821(2) 0.104(2) Uani 1 1 d .
H1A H 1.5039 1.8512 0.7988 0.124 Uiso 1 1 calc R
H1B H 1.5514 1.9743 0.7766 0.124 Uiso 1 1 calc R
C14 C 1.1091(8) 1.6704(5) 0.5506(2) 0.116(2) Uani 1 1 d .
H14A H 0.9934 1.6696 0.5351 0.174 Uiso 1 1 calc R
H14B H 1.1170 1.6144 0.5799 0.174 Uiso 1 1 calc R
H14C H 1.1925 1.6528 0.5219 0.174 Uiso 1 1 calc R
C3' C 1.2206(8) 1.6403(6) 1.0173(2) 0.0950(18) Uani 1 1 d .
H3'A H 1.2322 1.5875 1.0462 0.114 Uiso 1 1 calc R
C15 C 1.1206(7) 1.8787(5) 0.53015(18) 0.1008(19) Uani 1 1 d .
H15A H 1.0051 1.8712 0.5148 0.151 Uiso 1 1 calc R
H15B H 1.2054 1.8686 0.5010 0.151 Uiso 1 1 calc R
H15C H 1.1337 1.9535 0.5463 0.151 Uiso 1 1 calc R

loop_
_atom_site_aniso_label
_atom_site_aniso_U_11
_atom_site_aniso_U_22
_atom_site_aniso_U_33
_atom_site_aniso_U_23
_atom_site_aniso_U_13
_atom_site_aniso_U_12
Br 0.0950(4) 0.1512(5) 0.0596(3) -0.0103(4) -0.0034(3) 0.0048(4)
C6 0.058(3) 0.043(2) 0.059(2) -0.006(2) 0.000(2) 0.000(3)
O4 0.0803(18) 0.0406(17) 0.0562(16) 0.0033(14) 0.0069(16) 0.0025(16)
C1' 0.053(2) 0.049(3) 0.058(2) 0.005(2) 0.006(2) 0.000(2)
O3 0.0554(18) 0.070(2) 0.0706(18) 0.0093(19) -0.0024(14) 0.0179(16)
C4' 0.061(3) 0.095(4) 0.061(3) -0.003(3) -0.005(3) 0.001(3)
C12 0.057(3) 0.141(4) 0.064(3) 0.003(4) 0.006(3) 0.005(3)
C7' 0.049(3) 0.048(3) 0.068(3) 0.004(3) 0.005(2) -0.004(2)
O1' 0.123(3) 0.042(2) 0.070(2) 0.0034(17) -0.0001(18) 0.0078(19)
C6' 0.114(4) 0.062(3) 0.056(3) 0.001(3) -0.010(3) 0.009(3)
O1 0.190(5) 0.075(3) 0.076(3) -0.006(2) -0.044(3) -0.036(3)
C13 0.056(3) 0.082(3) 0.059(2) -0.007(2) -0.001(2) 0.014(3)
C7 0.041(2) 0.046(3) 0.063(3) 0.002(2) -0.0026(19) -0.001(2)
O2 0.238(5) 0.068(3) 0.085(3) -0.008(2) 0.027(3) 0.061(3)
C9 0.052(3) 0.049(3) 0.064(3) 0.002(2) -0.006(2) -0.010(2)
C11 0.073(3) 0.082(4) 0.063(3) -0.003(3) -0.005(2) -0.001(3)
C10 0.053(3) 0.081(3) 0.073(3) 0.004(3) -0.007(2) -0.003(3)
C5' 0.120(4) 0.071(4) 0.072(3) 0.001(3) -0.008(3) 0.004(3)
C3 0.035(2) 0.099(4) 0.064(3) 0.015(3) 0.002(2) 0.001(2)
C4 0.081(3) 0.038(3) 0.056(2) 0.001(2) -0.003(3) 0.009(2)
C2 0.080(4) 0.069(4) 0.058(3) 0.010(3) -0.022(3) -0.028(3)
O5 0.128(3) 0.102(3) 0.086(2) 0.044(2) -0.030(2) -0.058(2)
C2' 0.116(5) 0.062(4) 0.073(3) 0.015(3) 0.006(3) 0.016(3)
C5 0.179(7) 0.032(3) 0.073(4) 0.002(3) 0.011(5) 0.019(4)
C8 0.055(3) 0.123(5) 0.093(3) 0.014(4) 0.011(3) 0.005(3)
C1 0.119(5) 0.094(5) 0.097(4) 0.016(4) -0.025(4) -0.049(4)
C14 0.174(6) 0.092(5) 0.081(4) -0.029(4) -0.026(4) 0.006(4)
C3' 0.134(5) 0.089(4) 0.063(3) 0.026(3) 0.006(3) 0.005(4)
C15 0.123(5) 0.121(5) 0.059(3) 0.015(3) -0.012(3) -0.002(4)

loop_
_atom_type_symbol
_atom_type_description
_atom_type_scat_dispersion_real
_atom_type_scat_dispersion_imag
_atom_type_scat_source
C C 0.0033 0.0016 'International Tables Vol C Tables 4.2.6.8 and 6.1.1.4'
H H 0.0000 0.0000 'International Tables Vol C Tables 4.2.6.8 and 6.1.1.4'
O O 0.0106 0.0060 'International Tables Vol C Tables 4.2.6.8 and 6.1.1.4'
Br Br -0.2901 2.4595 'International Tables Vol C Tables 4.2.6.8 and 6.1.1.4'

loop_
_geom_angle_atom_site_label_1
_geom_angle_atom_site_label_2
_geom_angle_atom_site_label_3
_geom_angle
O3 C6 O4 107.4(3)
O3 C6 C7 112.2(3)
O4 C6 C7 109.1(3)
O3 C6 H6A 109.4
O4 C6 H6A 109.4
C7 C6 H6A 109.4
C7' O4 C6 118.0(3)
C2' C1' C6' 119.2(4)
C2' C1' C7' 119.1(4)
C6' C1' C7' 121.7(4)
C6 O3 C3 112.6(3)
C3' C4' C5' 120.8(5)
C3' C4' Br 120.1(4)
C5' C4' Br 119.1(4)
C11 C12 C13 105.5(3)
C11 C12 H12A 110.7
C13 C12 H12A 110.7
C11 C12 H12B 110.7
C13 C12 H12B 110.7
H12A C12 H12B 108.8
O1' C7' O4 122.4(4)
O1' C7' C1' 124.8(4)
O4 C7' C1' 112.8(4)
C5' C6' C1' 120.2(4)
C5' C6' H6'A 119.9
C1' C6' H6'A 119.9
C5 O1 C1 111.9(5)
C3 C13 C9 108.0(3)
C3 C13 C12 119.1(4)
C9 C13 C12 105.2(3)
C3 C13 H13A 108.0
C9 C13 H13A 108.0
C12 C13 H13A 108.0
C6 C7 C4 108.1(3)
C6 C7 C9 103.8(3)
C4 C7 C9 109.4(3)
C6 C7 C8 110.8(3)
C4 C7 C8 113.2(3)
C9 C7 C8 111.1(3)
C13 C9 C10 105.3(3)
C13 C9 C7 110.8(3)
C10 C9 C7 117.6(4)
C13 C9 H9A 107.6
C10 C9 H9A 107.6
C7 C9 H9A 107.6
C15 C11 C12 112.9(4)
C15 C11 C10 112.3(4)
C12 C11 C10 100.3(3)
C15 C11 C14 109.7(4)
C12 C11 C14 111.6(4)
C10 C11 C14 109.7(5)
C11 C10 C9 104.8(4)
C11 C10 H10A 110.8
C9 C10 H10A 110.8
C11 C10 H10B 110.8
C9 C10 H10B 110.8
H10A C10 H10B 108.9
C4' C5' C6' 120.0(5)
C4' C5' H5'A 120.0
C6' C5' H5'A 120.0
O3 C3 C13 106.3(4)
O3 C3 C2 107.3(3)
C13 C3 C2 115.9(4)
O3 C3 H3A 109.0
C13 C3 H3A 109.0
C2 C3 H3A 109.0
C5 C4 C2 104.4(5)
C5 C4 C7 117.1(4)
C2 C4 C7 110.9(3)
C5 C4 H4A 108.0
C2 C4 H4A 108.0
C7 C4 H4A 108.0
O5 C2 C3 113.3(4)
O5 C2 C4 107.7(4)
C3 C2 C4 107.9(3)
O5 C2 C1 111.2(4)
C3 C2 C1 112.1(4)
C4 C2 C1 104.1(4)
C1' C2' C3' 121.1(5)
C1' C2' H2'A 119.5
C3' C2' H2'A 119.5
O2 C5 O1 122.8(6)
O2 C5 C4 127.0(7)
O1 C5 C4 110.2(6)
C7 C8 H8A 109.5
C7 C8 H8B 109.5
H8A C8 H8B 109.5
C7 C8 H8C 109.5
H8A C8 H8C 109.5
H8B C8 H8C 109.5
O1 C1 C2 106.7(5)
O1 C1 H1A 110.4
C2 C1 H1A 110.4
O1 C1 H1B 110.4
C2 C1 H1B 110.4
H1A C1 H1B 108.6
C11 C14 H14A 109.5
C11 C14 H14B 109.5
H14A C14 H14B 109.5
C11 C14 H14C 109.5
H14A C14 H14C 109.5
H14B C14 H14C 109.5
C4' C3' C2' 118.7(5)
C4' C3' H3'A 120.7
C2' C3' H3'A 120.7
C11 C15 H15A 109.5
C11 C15 H15B 109.5
H15A C15 H15B 109.5
C11 C15 H15C 109.5
H15A C15 H15C 109.5
H15B C15 H15C 109.5

loop_
_geom_bond_atom_site_label_1
_geom_bond_atom_site_label_2
_geom_bond_distance
Br C4' 1.899(4)
C6 O3 1.401(4)
C6 O4 1.436(4)
C6 C7 1.507(5)
C6 H6A 0.9800
O4 C7' 1.337(5)
C1' C2' 1.347(5)
C1' C6' 1.364(6)
C1' C7' 1.473(5)
O3 C3 1.442(5)
C4' C3' 1.350(6)
C4' C5' 1.353(6)
C12 C11 1.511(5)
C12 C13 1.544(5)
C12 H12A 0.9700
C12 H12B 0.9700
C7' O1' 1.202(5)
C6' C5' 1.359(6)
C6' H6'A 0.9300
O1 C5 1.337(7)
O1 C1 1.417(7)
C13 C3 1.492(6)
C13 C9 1.522(5)
C13 H13A 0.9800
C7 C4 1.521(5)
C7 C9 1.530(5)
C7 C8 1.533(5)
O2 C5 1.197(7)
C9 C10 1.528(5)
C9 H9A 0.9800
C11 C15 1.506(6)
C11 C10 1.524(5)
C11 C14 1.532(7)
C10 H10A 0.9700
C10 H10B 0.9700
C5' H5'A 0.9300
C3 C2 1.513(6)
C3 H3A 0.9800
C4 C5 1.508(6)
C4 C2 1.517(6)
C4 H4A 0.9800
C2 O5 1.414(5)
C2 C1 1.521(6)
C2' C3' 1.378(6)
C2' H2'A 0.9300
C8 H8A 0.9600
C8 H8B 0.9600
C8 H8C 0.9600
C1 H1A 0.9700
C1 H1B 0.9700
C14 H14A 0.9600
C14 H14B 0.9600
C14 H14C 0.9600
C3' H3'A 0.9300
C15 H15A 0.9600
C15 H15B 0.9600
C15 H15C 0.9600
